data_7028971
loop_
_publ_author_name
'Rezaei Rad, Babak'
'Herrmann, Dirk'
'Lescop, Christophe'
'Wolf, Robert'

_publ_section_title
;
 A tetradentate metalloligand: synthesis and coordination behaviour of a
 2-pyridyl-substituted cyclobutadiene iron complex.
;
_journal_issue 11
_journal_name_full 'Dalton transactions (Cambridge, England : 2003)'
_journal_page_first 4247
_journal_page_last 4250
_journal_paper_doi 10.1039/c3dt52699b
_journal_volume 43
_journal_year 2014
_chemical_formula_moiety 'C34 H31 Fe N4'
_chemical_formula_sum 'C34 H31 Fe N4'
_chemical_formula_weight 551.49
_chemical_name_systematic
;
 ?
;
_space_group_crystal_system monoclinic
_space_group_IT_number 14
_space_group_name_Hall '-P 2yn'
_space_group_name_H-M_alt 'P 1 21/n 1'
_symmetry_space_group_name_Hall '-P 2yn'
_symmetry_space_group_name_H-M 'P 1 21/n 1'
_atom_sites_solution_hydrogens geom
_atom_sites_solution_primary direct
_atom_sites_solution_secondary difmap
_audit_creation_date 2013-09-26
_audit_creation_method
;
Olex2 1.2
(compiled 2013.09.17 svn.r2790 for OlexSys, GUI svn.r4601)
;
_cell_angle_alpha 90.00
_cell_angle_beta 113.276(1)
_cell_angle_gamma 90.00
_cell_formula_units_Z 4
_cell_length_a 13.6884(2)
_cell_length_b 14.1246(2)
_cell_length_c 15.0838(2)
_cell_measurement_reflns_used 9578
_cell_measurement_temperature 123(2)
_cell_measurement_theta_max 73.6100
_cell_measurement_theta_min 3.6780
_cell_volume 2678.99(7)
_computing_cell_refinement
;
CrysAlisPro, Agilent Technologies,
Version 1.171.36.28 (release 01-02-2013 CrysAlis171 .NET)
(compiled Feb  1 2013,16:14:44)
;
_computing_data_collection
;
CrysAlisPro, Agilent Technologies,
Version 1.171.36.28 (release 01-02-2013 CrysAlis171 .NET)
(compiled Feb  1 2013,16:14:44)
;
_computing_data_reduction
;
CrysAlisPro, Agilent Technologies,
Version 1.171.36.28 (release 01-02-2013 CrysAlis171 .NET)
(compiled Feb  1 2013,16:14:44)
;
_computing_molecular_graphics
;
O. V. Dolomanov, L. J. Bourhis, R. J. Gildea, J. A. K. Howard and H. Puschmann,
OLEX2: a complete structure solution, refinement and analysis program.
J. Appl. Cryst. (2009). 42, 339-341.
;
_computing_publication_material
;
O. V. Dolomanov, L. J. Bourhis, R. J. Gildea, J. A. K. Howard and H. Puschmann,
OLEX2: a complete structure solution, refinement and analysis program.
J. Appl. Cryst. (2009). 42, 339-341.
;
_computing_structure_refinement
;
SHELX, G.M. Sheldrick, Acta Cryst.
(2008). A64, 112-122
;
_computing_structure_solution
;
SHELX, G.M. Sheldrick, Acta Cryst.
(2008). A64, 112-122
;
_diffrn_ambient_temperature 123(2)
_diffrn_detector_area_resol_mean 10.3546
_diffrn_measured_fraction_theta_full 0.9934
_diffrn_measured_fraction_theta_max 0.9602
_diffrn_measurement_device_type 'SuperNova, Single source at offset, Atlas'
_diffrn_measurement_method '\w scans'
_diffrn_orient_matrix_UB_11 -0.1122087000
_diffrn_orient_matrix_UB_12 -0.0435972000
_diffrn_orient_matrix_UB_13 -0.0441714000
_diffrn_orient_matrix_UB_21 -0.0237251000
_diffrn_orient_matrix_UB_22 0.0570287000
_diffrn_orient_matrix_UB_23 -0.0933224000
_diffrn_orient_matrix_UB_31 0.0431200000
_diffrn_orient_matrix_UB_32 -0.0820420000
_diffrn_orient_matrix_UB_33 -0.0413798000
_diffrn_radiation_monochromator mirror
_diffrn_radiation_type 'Cu K\a'
_diffrn_radiation_wavelength 1.5418
_diffrn_reflns_av_R_equivalents 0.0238
_diffrn_reflns_av_unetI/netI 0.0215
_diffrn_reflns_limit_h_max 15
_diffrn_reflns_limit_h_min -16
_diffrn_reflns_limit_k_max 17
_diffrn_reflns_limit_k_min -17
_diffrn_reflns_limit_l_max 18
_diffrn_reflns_limit_l_min -18
_diffrn_reflns_number 14409
_diffrn_reflns_theta_full 73.68
_diffrn_reflns_theta_max 73.68
_diffrn_reflns_theta_min 3.70
_diffrn_source 'SuperNova (Cu) X-ray Source'
_exptl_absorpt_coefficient_mu 4.743
_exptl_absorpt_correction_T_max 1.00000
_exptl_absorpt_correction_T_min 0.63391
_exptl_absorpt_correction_type multi-scan
_exptl_absorpt_process_details
;
CrysAlisPro, Agilent Technologies,
Version 1.171.36.28 (release 01-02-2013 CrysAlis171 .NET)
(compiled Feb  1 2013,16:14:44)
Empirical absorption correction using spherical harmonics,
 implemented in SCALE3 ABSPACK scaling algorithm.
;
_exptl_crystal_colour 'clear reddish brown'
_exptl_crystal_colour_lustre clear
_exptl_crystal_colour_modifier reddish
_exptl_crystal_colour_primary brown
_exptl_crystal_density_diffrn 1.367
_exptl_crystal_density_method 'not measured'
_exptl_crystal_description plate
_exptl_crystal_F_000 1156
_exptl_crystal_size_max 0.335
_exptl_crystal_size_mid 0.174
_exptl_crystal_size_min 0.102
_refine_diff_density_max 0.385
_refine_diff_density_min -0.392
_refine_diff_density_rms 0.052
_refine_ls_extinction_method none
_refine_ls_goodness_of_fit_ref 1.043
_refine_ls_hydrogen_treatment mixed
_refine_ls_matrix_type full
_refine_ls_number_parameters 352
_refine_ls_number_reflns 5200
_refine_ls_number_restraints 0
_refine_ls_restrained_S_all 1.043
_refine_ls_R_factor_all 0.0359
_refine_ls_R_factor_gt 0.0341
_refine_ls_shift/su_max 0.000
_refine_ls_shift/su_mean 0.000
_refine_ls_structure_factor_coef Fsqd
_refine_ls_weighting_details 'calc w=1/[\s^2^(Fo^2^)+(0.0570P)^2^+1.2877P] where P=(Fo^2^+2Fc^2^)/3'
_refine_ls_weighting_scheme calc
_refine_ls_wR_factor_gt 0.0959
_refine_ls_wR_factor_ref 0.0976
_reflns_number_gt 4952
_reflns_number_total 5200
_reflns_threshold_expression >2\s(I)
_cod_data_source_file c3dt52699b.txt
_cod_data_source_block cpd_1
_cod_original_cell_volume 2679(1)
_cod_database_code 7028971
_chemical_oxdiff_formula C34H35FeN4Cu2
_reflns_odcompleteness_completeness 99.34
_reflns_odcompleteness_iscentric 1
_reflns_odcompleteness_theta 66.97
_olex2_refinement_description
;
1. Others
 Fixed Uiso: H6A(0.045) H6B(0.045) H6C(0.045) H7A(0.051) H7B(0.051) H7C(0.051)
 H8A(0.069) H8B(0.069) H8C(0.069) H9A(0.078) H9B(0.078) H9C(0.078) H10A(0.059)
 H10B(0.059) H10C(0.059) H115(0.034) H114(0.033) H113(0.031) H125(0.034)
 H124(0.039) H123(0.038) H135(0.039) H134(0.047) H133(0.045) H145(0.035)
 H144(0.04) H143(0.038) H112(0.027) H122(0.03) H132(0.033) H142(0.031)
 Fixed X: H6A(0.0611) H6B(0.1833) H6C(0.1289) H7A(-0.0565) H7B(-0.024) H7C(-
 0.0718) H8A(0.1361) H8B(0.0687) H8C(0.0223) H9A(0.2848) H9B(0.3186)
 H9C(0.3783) H10A(0.3899) H10B(0.3139) H10C(0.3674) H115(0.5825) H114(0.715)
 H113(0.6883) H125(0.4481) H124(0.3815) H123(0.2725) H135(-0.0582) H134(-
 0.1483) H133(-0.0749) H145(0.0747) H144(0.2132) H143(0.3858) H112(0.5262)
 H122(0.2335) H132(0.0871) H142(0.4124)
 Fixed Y: H6A(0.0622) H6B(0.0423) H6C(0.0423) H7A(0.3013) H7B(0.2043)
 H7C(0.2071) H8A(0.4811) H8B(0.4453) H8C(0.4388) H9A(0.4482) H9B(0.3746)
 H9C(0.3776) H10A(0.2038) H10B(0.1201) H10C(0.1229) H115(0.4561) H114(0.345)
 H113(0.1952) H125(-0.0713) H124(-0.1693) H123(-0.1053) H135(0.0564)
 H134(0.155) H133(0.3013) H145(0.5817) H144(0.6828) H143(0.6224) H112(0.1602)
 H122(0.0555) H132(0.3449) H142(0.4635)
 Fixed Z: H6A(0.3342) H6B(0.3863) H6C(0.2733) H7A(0.3307) H7B(0.3849)
 H7C(0.2718) H8A(0.319) H8B(0.3756) H8C(0.2626) H9A(0.3145) H9B(0.2542)
 H9C(0.3668) H10A(0.3204) H10B(0.2679) H10C(0.3809) H115(0.5225) H114(0.5558)
 H113(0.607) H125(0.5325) H124(0.6163) H123(0.6871) H135(0.5293) H134(0.5915)
 H133(0.6526) H145(0.5468) H144(0.627) H143(0.6921) H112(0.6155) H122(0.669)
 H132(0.6469) H142(0.6687)
;

loop_
_space_group_symop_id
_space_group_symop_operation_xyz
1 'x, y, z'
2 '-x+1/2, y+1/2, -z+1/2'
3 '-x, -y, -z'
4 'x-1/2, -y-1/2, z-1/2'

loop_
_atom_site_label
_atom_site_type_symbol
_atom_site_fract_x
_atom_site_fract_y
_atom_site_fract_z
_atom_site_U_iso_or_equiv
_atom_site_adp_type
_atom_site_occupancy
_atom_site_symmetry_multiplicity
_atom_site_calc_flag
_atom_site_refinement_flags
C1 C 0.15134(13) 0.17468(12) 0.33003(11) 0.0196(3) Uani 1 1 d .
C2 C 0.08213(14) 0.25000(12) 0.33104(13) 0.0220(4) Uani 1 1 d .
C3 C 0.13336(16) 0.33733(13) 0.32740(12) 0.0277(4) Uani 1 1 d .
C4 C 0.23328(15) 0.31523(14) 0.32328(12) 0.0289(4) Uani 1 1 d .
C5 C 0.24449(14) 0.21522(14) 0.32550(12) 0.0239(4) Uani 1 1 d .
C6 C 0.12917(16) 0.07108(13) 0.33106(14) 0.0302(4) Uani 1 1 d .
H6A H 0.0611 0.0622 0.3342 0.045 Uiso 1 1 calc R
H6B H 0.1833 0.0423 0.3863 0.045 Uiso 1 1 calc R
H6C H 0.1289 0.0423 0.2733 0.045 Uiso 1 1 calc R
C7 C -0.02735(15) 0.23976(16) 0.32943(15) 0.0342(5) Uani 1 1 d .
H7A H -0.0565 0.3013 0.3307 0.051 Uiso 1 1 calc R
H7B H -0.0240 0.2043 0.3849 0.051 Uiso 1 1 calc R
H7C H -0.0718 0.2071 0.2718 0.051 Uiso 1 1 calc R
C8 C 0.0858(2) 0.43443(16) 0.32052(15) 0.0462(6) Uani 1 1 d .
H8A H 0.1361 0.4811 0.3190 0.069 Uiso 1 1 calc R
H8B H 0.0687 0.4453 0.3756 0.069 Uiso 1 1 calc R
H8C H 0.0223 0.4388 0.2626 0.069 Uiso 1 1 calc R
C9 C 0.3107(2) 0.38518(19) 0.31383(16) 0.0519(7) Uani 1 1 d .
H9A H 0.2848 0.4482 0.3145 0.078 Uiso 1 1 calc R
H9B H 0.3186 0.3746 0.2542 0.078 Uiso 1 1 calc R
H9C H 0.3783 0.3776 0.3668 0.078 Uiso 1 1 calc R
C10 C 0.33723(15) 0.16061(18) 0.32351(14) 0.0391(5) Uani 1 1 d .
H10A H 0.3899 0.2038 0.3204 0.059 Uiso 1 1 calc R
H10B H 0.3139 0.1201 0.2679 0.059 Uiso 1 1 calc R
H10C H 0.3674 0.1229 0.3809 0.059 Uiso 1 1 calc R
C11 C 0.35631(13) 0.27123(12) 0.57456(12) 0.0181(3) Uani 1 1 d .
C12 C 0.29489(12) 0.18545(12) 0.57469(11) 0.0177(3) Uani 1 1 d .
C13 C 0.20861(14) 0.24514(11) 0.57820(12) 0.0181(3) Uani 1 1 d .
C14 C 0.26975(12) 0.33082(12) 0.57813(11) 0.0183(3) Uani 1 1 d .
C111 C 0.46093(12) 0.29024(12) 0.57328(11) 0.0187(3) Uani 1 1 d .
C115 C 0.57107(14) 0.39578(14) 0.54126(14) 0.0285(4) Uani 1 1 d .
H115 H 0.5825 0.4561 0.5225 0.034 Uiso 1 1 calc R
C114 C 0.65163(13) 0.32989(14) 0.56167(13) 0.0276(4) Uani 1 1 d .
H114 H 0.7150 0.3450 0.5558 0.033 Uiso 1 1 calc R
C113 C 0.63511(14) 0.24085(13) 0.59102(14) 0.0258(4) Uani 1 1 d .
H113 H 0.6883 0.1952 0.6070 0.031 Uiso 1 1 calc R
C121 C 0.31735(12) 0.08374(12) 0.58690(11) 0.0190(3) Uani 1 1 d .
C125 C 0.40337(14) -0.04570(13) 0.55931(13) 0.0282(4) Uani 1 1 d .
H125 H 0.4481 -0.0713 0.5325 0.034 Uiso 1 1 calc R
C124 C 0.36454(15) -0.10524(14) 0.61023(15) 0.0328(4) Uani 1 1 d .
H124 H 0.3815 -0.1693 0.6163 0.039 Uiso 1 1 calc R
C123 C 0.29976(15) -0.06717(14) 0.65202(15) 0.0320(4) Uani 1 1 d .
H123 H 0.2725 -0.1053 0.6871 0.038 Uiso 1 1 calc R
C131 C 0.10668(13) 0.22302(13) 0.58407(12) 0.0206(3) Uani 1 1 d .
C135 C -0.02878(14) 0.11512(15) 0.55319(14) 0.0321(4) Uani 1 1 d .
H135 H -0.0582 0.0564 0.5293 0.039 Uiso 1 1 calc R
C134 C -0.08359(15) 0.17365(17) 0.59054(16) 0.0390(5) Uani 1 1 d .
H134 H -0.1483 0.1550 0.5915 0.047 Uiso 1 1 calc R
C133 C -0.04002(18) 0.26039(16) 0.62644(18) 0.0378(5) Uani 1 1 d .
H133 H -0.0749 0.3013 0.6526 0.045 Uiso 1 1 calc R
C141 C 0.25672(13) 0.43157(12) 0.59314(12) 0.0202(3) Uani 1 1 d .
C145 C 0.14348(15) 0.55761(14) 0.57137(14) 0.0295(4) Uani 1 1 d .
H145 H 0.0747 0.5817 0.5468 0.035 Uiso 1 1 calc R
C144 C 0.22616(16) 0.61919(14) 0.62006(15) 0.0330(4) Uani 1 1 d .
H144 H 0.2132 0.6828 0.6270 0.040 Uiso 1 1 calc R
C143 C 0.32850(16) 0.58342(14) 0.65795(15) 0.0320(4) Uani 1 1 d .
H143 H 0.3858 0.6224 0.6921 0.038 Uiso 1 1 calc R
N1 N 0.47740(11) 0.37802(11) 0.54690(11) 0.0250(3) Uani 1 1 d .
C112 C 0.53879(13) 0.22003(13) 0.59654(12) 0.0222(3) Uani 1 1 d .
H112 H 0.5262 0.1602 0.6155 0.027 Uiso 1 1 calc R
N2 N 0.38046(11) 0.04679(11) 0.54612(10) 0.0232(3) Uani 1 1 d .
C122 C 0.27620(13) 0.02837(13) 0.64089(12) 0.0247(4) Uani 1 1 d .
H122 H 0.2335 0.0555 0.6690 0.030 Uiso 1 1 calc R
N3 N 0.06437(11) 0.13784(11) 0.54920(11) 0.0246(3) Uani 1 1 d .
C132 C 0.05657(14) 0.28642(15) 0.62330(14) 0.0278(4) Uani 1 1 d .
H132 H 0.0871 0.3449 0.6469 0.033 Uiso 1 1 calc R
N4 N 0.15625(11) 0.46585(11) 0.55750(11) 0.0253(3) Uani 1 1 d .
C142 C 0.34413(14) 0.48886(13) 0.64417(13) 0.0259(4) Uani 1 1 d .
H142 H 0.4124 0.4635 0.6687 0.031 Uiso 1 1 calc R
Fe1 Fe 0.225293(18) 0.260191(18) 0.452901(17) 0.01633(9) Uani 1 1 d .

loop_
_atom_site_aniso_label
_atom_site_aniso_U_11
_atom_site_aniso_U_22
_atom_site_aniso_U_33
_atom_site_aniso_U_23
_atom_site_aniso_U_13
_atom_site_aniso_U_12
C1 0.0201(7) 0.0215(9) 0.0164(7) -0.0014(6) 0.0064(6) 0.0007(6)
C2 0.0191(8) 0.0276(9) 0.0162(8) -0.0014(6) 0.0036(7) 0.0044(6)
C3 0.0393(10) 0.0216(9) 0.0172(8) 0.0023(7) 0.0056(7) 0.0046(8)
C4 0.0353(10) 0.0327(10) 0.0174(8) 0.0018(7) 0.0091(7) -0.0096(8)
C5 0.0205(8) 0.0353(10) 0.0167(8) -0.0005(7) 0.0083(6) -0.0002(7)
C6 0.0365(10) 0.0225(9) 0.0295(9) -0.0041(7) 0.0107(8) -0.0017(8)
C7 0.0192(9) 0.0568(14) 0.0236(10) -0.0047(8) 0.0054(7) 0.0093(8)
C8 0.0750(16) 0.0263(11) 0.0267(10) 0.0045(8) 0.0089(10) 0.0156(11)
C9 0.0687(16) 0.0556(15) 0.0306(11) 0.0003(10) 0.0188(11) -0.0353(13)
C10 0.0262(9) 0.0668(16) 0.0292(10) 0.0017(10) 0.0160(8) 0.0105(10)
C11 0.0153(8) 0.0198(8) 0.0175(8) 0.0000(6) 0.0047(6) 0.0023(6)
C12 0.0149(7) 0.0215(8) 0.0163(7) 0.0008(6) 0.0058(6) 0.0016(6)
C13 0.0170(8) 0.0207(8) 0.0170(8) 0.0001(6) 0.0070(6) 0.0016(6)
C14 0.0154(7) 0.0214(8) 0.0175(7) -0.0015(6) 0.0060(6) 0.0008(6)
C111 0.0169(7) 0.0207(8) 0.0182(7) -0.0025(6) 0.0067(6) -0.0004(6)
C115 0.0238(8) 0.0266(9) 0.0377(10) 0.0016(8) 0.0149(7) -0.0034(7)
C114 0.0177(8) 0.0362(11) 0.0306(9) -0.0020(8) 0.0115(7) -0.0028(7)
C113 0.0179(8) 0.0324(10) 0.0267(9) -0.0007(7) 0.0084(7) 0.0056(7)
C121 0.0155(7) 0.0198(8) 0.0191(7) 0.0001(6) 0.0040(6) 0.0006(6)
C125 0.0271(9) 0.0227(9) 0.0334(9) -0.0023(7) 0.0105(7) 0.0058(7)
C124 0.0324(10) 0.0199(9) 0.0407(11) 0.0037(8) 0.0085(8) 0.0051(8)
C123 0.0297(9) 0.0271(10) 0.0377(10) 0.0098(8) 0.0117(8) -0.0009(8)
C131 0.0158(7) 0.0268(9) 0.0197(8) 0.0051(7) 0.0074(6) 0.0025(6)
C135 0.0225(8) 0.0356(11) 0.0387(10) 0.0045(8) 0.0126(8) -0.0051(8)
C134 0.0235(9) 0.0479(13) 0.0518(12) 0.0087(10) 0.0215(9) 0.0002(9)
C133 0.0312(11) 0.0465(13) 0.0457(12) 0.0056(9) 0.0257(10) 0.0118(9)
C141 0.0207(8) 0.0207(8) 0.0206(7) 0.0000(6) 0.0097(6) 0.0025(6)
C145 0.0294(9) 0.0263(10) 0.0358(10) 0.0014(8) 0.0159(8) 0.0099(7)
C144 0.0435(11) 0.0190(9) 0.0467(11) -0.0019(8) 0.0287(9) 0.0037(8)
C143 0.0342(10) 0.0256(10) 0.0430(11) -0.0109(8) 0.0224(9) -0.0079(8)
N1 0.0205(7) 0.0227(8) 0.0340(8) 0.0010(6) 0.0130(6) -0.0004(6)
C112 0.0190(8) 0.0234(9) 0.0231(8) 0.0002(7) 0.0072(6) 0.0022(7)
N2 0.0216(7) 0.0224(8) 0.0259(7) -0.0005(6) 0.0097(6) 0.0028(6)
C122 0.0208(8) 0.0263(9) 0.0268(8) 0.0047(7) 0.0091(7) 0.0024(7)
N3 0.0186(7) 0.0274(8) 0.0282(7) 0.0028(6) 0.0098(6) -0.0014(6)
C132 0.0256(9) 0.0306(10) 0.0310(9) 0.0009(8) 0.0152(7) 0.0043(8)
N4 0.0218(7) 0.0250(8) 0.0281(7) -0.0003(6) 0.0089(6) 0.0051(6)
C142 0.0224(8) 0.0250(9) 0.0327(9) -0.0046(7) 0.0135(7) 0.0007(7)
Fe1 0.01531(14) 0.01660(15) 0.01690(15) 0.00041(9) 0.00616(11) 0.00052(9)

loop_
_atom_type_symbol
_atom_type_description
_atom_type_scat_dispersion_real
_atom_type_scat_dispersion_imag
_atom_type_scat_source
C C 0.0180 0.0090 'International Tables Vol C Tables 4.2.6.8 and 6.1.1.4'
H H 0.0000 0.0000 'International Tables Vol C Tables 4.2.6.8 and 6.1.1.4'
N N 0.0310 0.0180 'International Tables Vol C Tables 4.2.6.8 and 6.1.1.4'
Fe Fe -1.1340 3.1970 'International Tables Vol C Tables 4.2.6.8 and 6.1.1.4'

loop_
_geom_angle_atom_site_label_1
_geom_angle_atom_site_label_2
_geom_angle_atom_site_label_3
_geom_angle
C2 C1 C6 126.18(16)
C2 C1 Fe1 69.74(10)
C5 C1 C2 108.13(16)
C5 C1 C6 125.68(16)
C5 C1 Fe1 71.55(10)
C6 C1 Fe1 125.51(12)
C1 C2 C3 107.73(16)
C1 C2 C7 126.30(17)
C1 C2 Fe1 70.51(10)
C3 C2 C7 125.85(17)
C3 C2 Fe1 70.84(10)
C7 C2 Fe1 127.17(13)
C2 C3 C8 125.72(19)
C2 C3 Fe1 69.44(10)
C4 C3 C2 107.80(16)
C4 C3 C8 126.3(2)
C4 C3 Fe1 71.64(10)
C8 C3 Fe1 128.30(13)
C3 C4 C9 125.9(2)
C3 C4 Fe1 69.21(10)
C5 C4 C3 108.23(15)
C5 C4 C9 125.8(2)
C5 C4 Fe1 70.25(9)
C9 C4 Fe1 128.23(13)
C1 C5 C10 125.22(19)
C1 C5 Fe1 69.24(9)
C4 C5 C1 108.11(15)
C4 C5 C10 126.67(18)
C4 C5 Fe1 71.03(10)
C10 C5 Fe1 125.33(12)
C1 C6 H6A 109.5
C1 C6 H6B 109.5
C1 C6 H6C 109.5
H6A C6 H6B 109.5
H6A C6 H6C 109.5
H6B C6 H6C 109.5
C2 C7 H7A 109.5
C2 C7 H7B 109.5
C2 C7 H7C 109.5
H7A C7 H7B 109.5
H7A C7 H7C 109.5
H7B C7 H7C 109.5
C3 C8 H8A 109.5
C3 C8 H8B 109.5
C3 C8 H8C 109.5
H8A C8 H8B 109.5
H8A C8 H8C 109.5
H8B C8 H8C 109.5
C4 C9 H9A 109.5
C4 C9 H9B 109.5
C4 C9 H9C 109.5
H9A C9 H9B 109.5
H9A C9 H9C 109.5
H9B C9 H9C 109.5
C5 C10 H10A 109.5
C5 C10 H10B 109.5
C5 C10 H10C 109.5
H10A C10 H10B 109.5
H10A C10 H10C 109.5
H10B C10 H10C 109.5
C12 C11 Fe1 68.44(9)
C14 C11 C12 90.13(13)
C14 C11 Fe1 68.62(9)
C111 C11 C12 135.34(15)
C111 C11 C14 134.52(16)
C111 C11 Fe1 121.91(12)
C11 C12 Fe1 68.33(9)
C13 C12 C11 89.74(13)
C13 C12 Fe1 68.46(9)
C121 C12 C11 135.56(14)
C121 C12 C13 133.61(15)
C121 C12 Fe1 129.20(12)
C12 C13 C14 90.36(13)
C12 C13 Fe1 68.51(9)
C14 C13 Fe1 68.59(9)
C131 C13 C12 132.67(15)
C131 C13 C14 136.91(15)
C131 C13 Fe1 123.08(12)
C11 C14 C13 89.77(13)
C11 C14 Fe1 68.30(9)
C13 C14 Fe1 68.33(9)
C141 C14 C11 135.34(15)
C141 C14 C13 134.08(15)
C141 C14 Fe1 128.26(12)
N1 C111 C11 116.80(14)
N1 C111 C112 121.85(15)
C112 C111 C11 121.34(16)
C114 C115 H115 118.0
N1 C115 H115 118.0
N1 C115 C114 123.95(18)
C115 C114 H114 121.1
C113 C114 C115 117.87(16)
C113 C114 H114 121.1
C114 C113 H113 120.2
C114 C113 C112 119.53(17)
C112 C113 H113 120.2
N2 C121 C12 117.55(15)
N2 C121 C122 121.85(16)
C122 C121 C12 120.58(15)
C124 C125 H125 118.0
N2 C125 H125 118.0
N2 C125 C124 123.93(17)
C125 C124 H124 120.9
C125 C124 C123 118.30(18)
C123 C124 H124 120.9
C124 C123 H123 120.5
C122 C123 C124 119.00(18)
C122 C123 H123 120.5
N3 C131 C13 116.03(15)
N3 C131 C132 122.08(16)
C132 C131 C13 121.89(17)
C134 C135 H135 118.1
N3 C135 H135 118.1
N3 C135 C134 123.8(2)
C135 C134 H134 120.9
C133 C134 C135 118.28(18)
C133 C134 H134 120.9
C134 C133 H133 120.3
C134 C133 C132 119.45(19)
C132 C133 H133 120.3
N4 C141 C14 116.98(15)
N4 C141 C142 121.77(16)
C142 C141 C14 121.23(15)
C144 C145 H145 117.9
N4 C145 H145 117.9
N4 C145 C144 124.21(17)
C145 C144 H144 120.9
C143 C144 C145 118.15(17)
C143 C144 H144 120.9
C144 C143 H143 120.6
C142 C143 C144 118.88(18)
C142 C143 H143 120.6
C115 N1 C111 117.78(15)
C111 C112 H112 120.5
C113 C112 C111 118.99(17)
C113 C112 H112 120.5
C125 N2 C121 117.66(15)
C121 C122 H122 120.4
C123 C122 C121 119.24(17)
C123 C122 H122 120.4
C135 N3 C131 117.78(16)
C131 C132 H132 120.7
C133 C132 C131 118.59(19)
C133 C132 H132 120.7
C145 N4 C141 117.43(16)
C141 C142 H142 120.2
C143 C142 C141 119.55(17)
C143 C142 H142 120.2
C1 Fe1 C3 66.34(7)
C1 Fe1 C4 65.54(7)
C1 Fe1 C5 39.21(7)
C2 Fe1 C1 39.75(6)
C2 Fe1 C3 39.72(7)
C2 Fe1 C4 65.95(7)
C2 Fe1 C5 66.13(7)
C3 Fe1 C4 39.15(8)
C3 Fe1 C5 65.74(7)
C5 Fe1 C4 38.72(8)
C11 Fe1 C1 142.78(7)
C11 Fe1 C2 176.19(7)
C11 Fe1 C3 141.37(7)
C11 Fe1 C4 117.20(7)
C11 Fe1 C5 117.62(7)
C11 Fe1 C12 43.22(7)
C11 Fe1 C13 62.49(7)
C11 Fe1 C14 43.08(6)
C12 Fe1 C1 113.19(7)
C12 Fe1 C2 135.15(7)
C12 Fe1 C3 172.53(7)
C12 Fe1 C4 148.11(7)
C12 Fe1 C5 119.02(7)
C12 Fe1 C14 62.70(7)
C13 Fe1 C1 125.11(7)
C13 Fe1 C2 113.87(7)
C13 Fe1 C3 130.55(7)
C13 Fe1 C4 164.55(7)
C13 Fe1 C5 156.60(7)
C13 Fe1 C12 43.02(6)
C13 Fe1 C14 43.07(7)
C14 Fe1 C1 167.21(7)
C14 Fe1 C2 133.67(7)
C14 Fe1 C3 116.01(7)
C14 Fe1 C4 124.88(7)
C14 Fe1 C5 153.55(7)

loop_
_geom_bond_atom_site_label_1
_geom_bond_atom_site_label_2
_geom_bond_distance
C1 C2 1.429(2)
C1 C5 1.424(2)
C1 C6 1.496(2)
C1 Fe1 2.1061(16)
C2 C3 1.431(3)
C2 C7 1.496(3)
C2 Fe1 2.0959(18)
C3 C4 1.428(3)
C3 C8 1.504(3)
C3 Fe1 2.1146(17)
C4 C5 1.420(3)
C4 C9 1.496(3)
C4 Fe1 2.1467(18)
C5 C10 1.496(3)
C5 Fe1 2.1365(17)
C6 H6A 0.9600
C6 H6B 0.9600
C6 H6C 0.9600
C7 H7A 0.9600
C7 H7B 0.9600
C7 H7C 0.9600
C8 H8A 0.9600
C8 H8B 0.9600
C8 H8C 0.9600
C9 H9A 0.9600
C9 H9B 0.9600
C9 H9C 0.9600
C10 H10A 0.9600
C10 H10B 0.9600
C10 H10C 0.9600
C11 C12 1.475(2)
C11 C14 1.472(2)
C11 C111 1.465(2)
C11 Fe1 2.0018(16)
C12 C13 1.469(2)
C12 C121 1.465(2)
C12 Fe1 2.0034(16)
C13 C14 1.472(2)
C13 C131 1.466(2)
C13 Fe1 2.0027(17)
C14 C141 1.463(2)
C14 Fe1 2.0064(16)
C111 N1 1.348(2)
C111 C112 1.395(2)
C115 H115 0.9300
C115 C114 1.382(3)
C115 N1 1.342(2)
C114 H114 0.9300
C114 C113 1.381(3)
C113 H113 0.9300
C113 C112 1.385(3)
C121 N2 1.348(2)
C121 C122 1.398(2)
C125 H125 0.9300
C125 C124 1.379(3)
C125 N2 1.340(2)
C124 H124 0.9300
C124 C123 1.384(3)
C123 H123 0.9300
C123 C122 1.382(3)
C131 N3 1.349(2)
C131 C132 1.394(3)
C135 H135 0.9300
C135 C134 1.378(3)
C135 N3 1.339(2)
C134 H134 0.9300
C134 C133 1.377(3)
C133 H133 0.9300
C133 C132 1.391(3)
C141 N4 1.353(2)
C141 C142 1.397(2)
C145 H145 0.9300
C145 C144 1.386(3)
C145 N4 1.335(2)
C144 H144 0.9300
C144 C143 1.383(3)
C143 H143 0.9300
C143 C142 1.381(3)
C112 H112 0.9300
C122 H122 0.9300
C132 H132 0.9300
C142 H142 0.9300
